data_7011299
loop_
_publ_author_name
'Banfi, Stefano'
'Carlucci, Lucia'
'Caruso, Enrico'
'Ciani, Gianfranco'
'Proserpio, Davide M.'

_publ_section_title
;
 Using long bis(4-pyridyl) ligands designed for the self-assembly of
 coordination frameworks and architectures
;
_journal_issue 13
_journal_name_full 'Journal of the Chemical Society, Dalton Transactions'
_journal_page_first 2714
_journal_paper_doi 10.1039/b110189g
_journal_year 2002
_chemical_formula_sum 'C46 H40 Cl4 Co N6 O10'
_chemical_formula_weight 1037.57
_space_group_IT_number 14
_symmetry_cell_setting monoclinic
_symmetry_space_group_name_Hall '-P 2ybc'
_symmetry_space_group_name_H-M 'P 1 21/c 1'
_atom_sites_solution_hydrogens geom
_atom_sites_solution_primary direct
_atom_sites_solution_secondary difmap
_cell_angle_alpha 90.00
_cell_angle_beta 113.020(10)
_cell_angle_gamma 90.00
_cell_formula_units_Z 2
_cell_length_a 13.338(4)
_cell_length_b 15.531(5)
_cell_length_c 12.136(4)
_cell_measurement_reflns_used 931
_cell_measurement_temperature 293(2)
_cell_measurement_theta_max 23
_cell_measurement_theta_min 2
_cell_volume 2313.8(13)
_computing_molecular_graphics SCHAKAL
_computing_structure_refinement 'SHELXL-97 (Sheldrick, 1997)'
_computing_structure_solution SIR92
_diffrn_ambient_temperature 293(2)
_diffrn_detector_type CCD_plate
_diffrn_measured_fraction_theta_full 0.993
_diffrn_measured_fraction_theta_max 0.993
_diffrn_measurement_device SMART
_diffrn_measurement_method omega-scan
_diffrn_radiation_monochromator graphite
_diffrn_radiation_source 'fine-focus sealed tube'
_diffrn_radiation_type MoK\a
_diffrn_radiation_wavelength 0.71073
_diffrn_reflns_av_R_equivalents 0.0669
_diffrn_reflns_av_sigmaI/netI 0.0543
_diffrn_reflns_limit_h_max 17
_diffrn_reflns_limit_h_min -17
_diffrn_reflns_limit_k_max 19
_diffrn_reflns_limit_k_min -19
_diffrn_reflns_limit_l_max 15
_diffrn_reflns_limit_l_min -15
_diffrn_reflns_number 25292
_diffrn_reflns_theta_full 27.10
_diffrn_reflns_theta_max 27.10
_diffrn_reflns_theta_min 1.66
_diffrn_standards_decay_% 17
_exptl_absorpt_coefficient_mu 0.667
_exptl_absorpt_correction_T_max 1.00
_exptl_absorpt_correction_T_min 0.88
_exptl_absorpt_correction_type sadabs
_exptl_crystal_colour pink
_exptl_crystal_density_diffrn 1.489
_exptl_crystal_density_method 'not measured'
_exptl_crystal_description plate
_exptl_crystal_F_000 1066
_exptl_crystal_size_max 0.30
_exptl_crystal_size_mid 0.16
_exptl_crystal_size_min 0.10
_refine_diff_density_max 0.731
_refine_diff_density_min -1.187
_refine_diff_density_rms 0.089
_refine_ls_extinction_method none
_refine_ls_goodness_of_fit_all 1.042
_refine_ls_hydrogen_treatment mixed
_refine_ls_matrix_type full
_refine_ls_number_parameters 313
_refine_ls_number_reflns 5068
_refine_ls_number_restraints 27
_refine_ls_restrained_S_all 1.057
_refine_ls_R_factor_all 0.1123
_refine_ls_R_factor_obs 0.0696
_refine_ls_shift/su_max 0.012
_refine_ls_shift/su_mean 0.001
_refine_ls_structure_factor_coef Fsqd
_refine_ls_weighting_details 'calc w=1/[\s^2^(Fo^2^)+(0.1060P)^2^+3.7245P] where P=(Fo^2^+2Fc^2^)/3'
_refine_ls_weighting_scheme calc
_refine_ls_wR_factor_all 0.2196
_refine_ls_wR_factor_obs 0.1885
_reflns_number_observed 3251
_reflns_number_total 5068
_reflns_observed_criterion >2sigma(I)
_cod_data_source_file b110189g.txt
_cod_data_source_block 3
_cod_depositor_comments
;
The following automatic conversions were performed:

'_symmetry_cell_setting' tag value 'Monoclnic' was replaced with
'monoclinic' value as specified in the replacement file
'/home/robertas/cod-tools/perl-scripts/inputs/replacement_values.lst'.

Automatic conversion script
Id: cif_fix_values 3143 2015-03-26 13:38:13Z robertas 
;
_cod_original_sg_symbol_H-M 'P 21/c'
_cod_database_code 7011299
_diffrn_measurement_domega 0.30
_diffrn_measurement_rtime 20.15

loop_
_symmetry_equiv_pos_as_xyz
'x, y, z'
'-x, y+1/2, -z+1/2'
'-x, -y, -z'
'x, -y-1/2, z-1/2'

loop_
_atom_site_label
_atom_site_type_symbol
_atom_site_fract_x
_atom_site_fract_y
_atom_site_fract_z
_atom_site_U_iso_or_equiv
_atom_site_adp_type
_atom_site_occupancy
_atom_site_symmetry_multiplicity
_atom_site_calc_flag
_atom_site_refinement_flags
_atom_site_disorder_assembly
_atom_site_disorder_group
N1 N 0.3624(4) 0.0077(3) 0.6488(4) 0.0583(11) Uani 1 1 d D . .
O11 O 0.3854(2) 0.03960(19) 0.5667(3) 0.0421(7) Uani 1 1 d D A .
O12 O 0.3519(6) -0.0711(4) 0.6542(5) 0.085(3) Uani 0.710(12) 1 d PD A 1
O13 O 0.3452(16) 0.0534(5) 0.7185(11) 0.200(8) Uani 0.710(12) 1 d PD A 1
O12B O 0.2724(10) -0.0152(12) 0.6325(13) 0.087(6) Uiso 0.290(12) 1 d PD A 2
O13B O 0.4225(10) 0.0376(10) 0.7502(9) 0.057(4) Uiso 0.290(12) 1 d PD A 2
Co Co 0.5000 0.0000 0.5000 0.0324(2) Uani 1 2 d S . .
N11 N 0.3883(3) -0.1017(2) 0.3894(3) 0.0356(8) Uani 1 1 d . A .
O1 O 0.2020(3) 0.2256(2) -0.0413(2) 0.0484(8) Uani 1 1 d . . .
O2 O -0.0916(3) 0.26174(19) -0.5550(2) 0.0473(8) Uani 1 1 d . . .
N7 N 0.4193(3) 0.0901(2) 0.3515(3) 0.0379(8) Uani 1 1 d . A .
C8 C 0.0286(3) 0.2655(3) -0.3534(3) 0.0360(9) Uani 1 1 d . . .
C9 C 0.1456(3) 0.2727(3) -0.1413(3) 0.0371(9) Uani 1 1 d . . .
C10 C 0.0913(3) 0.2225(3) -0.2453(3) 0.0349(9) Uani 1 1 d . . .
C12 C 0.2564(4) 0.2702(3) 0.0675(3) 0.0398(10) Uani 1 1 d . . .
H12A H 0.2044 0.3033 0.0879 0.048 Uiso 1 1 calc R . .
H12B H 0.3093 0.3098 0.0591 0.048 Uiso 1 1 calc R . .
C13 C -0.0281(3) 0.2154(3) -0.4566(3) 0.0383(9) Uani 1 1 d . . .
C14 C 0.3128(3) 0.2060(3) 0.1645(3) 0.0368(9) Uani 1 1 d . . .
C15 C 0.2401(3) -0.2203(3) 0.2388(3) 0.0396(10) Uani 1 1 d . . .
C16 C 0.1406(4) 0.3609(3) -0.1451(4) 0.0424(10) Uani 1 1 d . . .
H16 H 0.1765 0.3931 -0.0763 0.051 Uiso 1 1 calc R . .
C17 C 0.0457(4) 0.0864(3) -0.3462(4) 0.0476(11) Uani 1 1 d . . .
H17 H 0.0529 0.0269 -0.3450 0.057 Uiso 1 1 calc R . .
C18 C 0.0982(4) 0.1315(3) -0.2444(4) 0.0447(11) Uani 1 1 d . . .
H18 H 0.1390 0.1027 -0.1738 0.054 Uiso 1 1 calc R . .
C19 C -0.1599(4) 0.2159(3) -0.6574(4) 0.0473(11) Uani 1 1 d . . .
H19A H -0.1980 0.1704 -0.6348 0.057 Uiso 1 1 calc R . .
H19B H -0.1172 0.1902 -0.6976 0.057 Uiso 1 1 calc R . .
C20 C -0.0196(4) 0.1275(3) -0.4538(4) 0.0433(10) Uani 1 1 d . . .
H20 H -0.0566 0.0952 -0.5222 0.052 Uiso 1 1 calc R . .
C21 C 0.0260(4) 0.3571(3) -0.3560(4) 0.0427(10) Uani 1 1 d . . .
H21 H -0.0130 0.3859 -0.4271 0.051 Uiso 1 1 calc R . .
C22 C 0.3467(4) -0.2176(3) 0.2497(4) 0.0500(12) Uani 1 1 d . A .
H22 H 0.3710 -0.2558 0.2066 0.060 Uiso 1 1 calc R . .
C23 C 0.4167(4) -0.1586(3) 0.3243(4) 0.0433(10) Uani 1 1 d . . .
H23 H 0.4883 -0.1580 0.3300 0.052 Uiso 1 1 calc R A .
C24 C 0.0806(4) 0.4021(3) -0.2542(4) 0.0470(11) Uani 1 1 d . . .
H24 H 0.0782 0.4620 -0.2568 0.056 Uiso 1 1 calc R . .
C25 C 0.4190(4) 0.1754(3) 0.3697(4) 0.0498(12) Uani 1 1 d . . .
H25 H 0.4555 0.1961 0.4471 0.060 Uiso 1 1 calc R A .
C26 C 0.2846(4) -0.1046(4) 0.3776(4) 0.0541(13) Uani 1 1 d . . .
H26 H 0.2620 -0.0662 0.4220 0.065 Uiso 1 1 calc R A .
C28 C 0.3120(5) 0.1193(3) 0.1453(4) 0.0596(14) Uani 1 1 d . A .
H28 H 0.2750 0.0971 0.0689 0.072 Uiso 1 1 calc R . .
C30 C 0.2093(4) -0.1613(4) 0.3031(5) 0.0559(13) Uani 1 1 d . A .
H30 H 0.1375 -0.1595 0.2965 0.067 Uiso 1 1 calc R . .
C31 C 0.3679(4) 0.2335(3) 0.2804(4) 0.0509(12) Uani 1 1 d . A .
H31 H 0.3704 0.2919 0.2983 0.061 Uiso 1 1 calc R . .
C32 C 0.3660(5) 0.0646(3) 0.2397(4) 0.0599(14) Uani 1 1 d . . .
H32 H 0.3649 0.0060 0.2235 0.072 Uiso 1 1 calc R A .
C1S C 0.3609(8) -0.0599(7) -0.0566(10) 0.134(4) Uani 1 1 d . . .
H10S H 0.3460 -0.0450 -0.1392 0.161 Uiso 1 1 calc R . .
H11S H 0.3846 -0.0076 -0.0098 0.161 Uiso 1 1 calc R . .
Cl1 Cl 0.4628(3) -0.1275(3) -0.0118(5) 0.229(2) Uani 1 1 d . . .
Cl2 Cl 0.2420(3) -0.0909(2) -0.0493(3) 0.1673(13) Uani 1 1 d . . .

loop_
_atom_site_aniso_label
_atom_site_aniso_U_11
_atom_site_aniso_U_22
_atom_site_aniso_U_33
_atom_site_aniso_U_23
_atom_site_aniso_U_13
_atom_site_aniso_U_12
N1 0.064(3) 0.065(3) 0.052(2) 0.002(2) 0.029(2) 0.006(2)
O11 0.0476(17) 0.0407(17) 0.0403(16) 0.0036(13) 0.0196(14) 0.0032(14)
O12 0.128(6) 0.053(4) 0.078(4) 0.006(3) 0.043(4) -0.036(4)
O13 0.43(2) 0.100(7) 0.184(10) 0.060(7) 0.245(14) 0.115(10)
Co 0.0329(4) 0.0344(4) 0.0232(4) 0.0012(3) 0.0036(3) 0.0016(3)
N11 0.0346(18) 0.0396(19) 0.0240(15) -0.0023(14) 0.0021(13) -0.0010(14)
O1 0.062(2) 0.0394(17) 0.0260(14) 0.0051(12) -0.0022(14) 0.0020(14)
O2 0.0531(19) 0.0400(17) 0.0286(15) 0.0059(12) -0.0057(13) 0.0039(14)
N7 0.0399(19) 0.042(2) 0.0258(16) 0.0036(14) 0.0059(14) 0.0029(15)
C8 0.034(2) 0.040(2) 0.0284(19) 0.0063(16) 0.0066(16) 0.0065(17)
C9 0.039(2) 0.038(2) 0.0275(19) 0.0070(16) 0.0056(17) 0.0028(17)
C10 0.035(2) 0.036(2) 0.0283(19) 0.0068(16) 0.0066(16) 0.0047(16)
C12 0.045(2) 0.042(2) 0.0247(19) 0.0056(17) 0.0049(17) -0.0003(18)
C13 0.039(2) 0.041(2) 0.0264(19) 0.0042(17) 0.0036(17) 0.0073(18)
C14 0.037(2) 0.043(2) 0.0270(19) 0.0055(17) 0.0080(16) 0.0020(17)
C15 0.041(2) 0.040(2) 0.0249(19) 0.0005(17) -0.0005(17) -0.0010(18)
C16 0.047(2) 0.039(2) 0.031(2) -0.0010(17) 0.0049(18) -0.0005(19)
C17 0.058(3) 0.034(2) 0.043(2) 0.0033(19) 0.012(2) 0.009(2)
C18 0.052(3) 0.040(2) 0.031(2) 0.0108(18) 0.0052(19) 0.009(2)
C19 0.047(3) 0.043(2) 0.034(2) 0.0000(19) -0.0029(19) 0.004(2)
C20 0.051(3) 0.039(2) 0.033(2) -0.0021(18) 0.0073(19) 0.0063(19)
C21 0.050(3) 0.036(2) 0.032(2) 0.0083(17) 0.0048(19) 0.0056(19)
C22 0.046(3) 0.056(3) 0.043(2) -0.015(2) 0.012(2) -0.001(2)
C23 0.036(2) 0.046(3) 0.043(2) -0.010(2) 0.0097(19) -0.0010(18)
C24 0.054(3) 0.033(2) 0.042(2) 0.0053(19) 0.007(2) 0.0039(19)
C25 0.059(3) 0.048(3) 0.025(2) 0.0005(19) -0.0020(19) -0.002(2)
C26 0.045(3) 0.066(3) 0.049(3) -0.025(2) 0.016(2) -0.008(2)
C28 0.082(4) 0.049(3) 0.025(2) -0.0016(19) -0.003(2) 0.001(3)
C30 0.035(2) 0.072(3) 0.057(3) -0.020(3) 0.014(2) -0.009(2)
C31 0.068(3) 0.035(2) 0.034(2) 0.0022(18) 0.003(2) 0.001(2)
C32 0.087(4) 0.040(3) 0.032(2) 0.002(2) 0.001(2) 0.006(3)
C1S 0.144(8) 0.118(8) 0.162(10) 0.039(7) 0.082(8) 0.012(7)
Cl1 0.148(3) 0.149(3) 0.300(5) 0.044(3) -0.010(3) 0.021(2)
Cl2 0.156(3) 0.183(3) 0.185(3) -0.043(3) 0.091(2) -0.062(2)

loop_
_atom_type_symbol
_atom_type_description
_atom_type_scat_dispersion_real
_atom_type_scat_dispersion_imag
_atom_type_scat_source
C C 0.0033 0.0016 'International Tables Vol C Tables 4.2.6.8 and 6.1.1.4'
H H 0.0000 0.0000 'International Tables Vol C Tables 4.2.6.8 and 6.1.1.4'
N N 0.0061 0.0033 'International Tables Vol C Tables 4.2.6.8 and 6.1.1.4'
O O 0.0106 0.0060 'International Tables Vol C Tables 4.2.6.8 and 6.1.1.4'
Cl Cl 0.1484 0.1585 'International Tables Vol C Tables 4.2.6.8 and 6.1.1.4'
Co Co 0.3494 0.9721 'International Tables Vol C Tables 4.2.6.8 and 6.1.1.4'

loop_
_geom_angle_atom_site_label_1
_geom_angle_atom_site_label_2
_geom_angle_atom_site_label_3
_geom_angle
_geom_angle_site_symmetry_1
_geom_angle_site_symmetry_3
_geom_angle_publ_flag
O13 N1 O12 119.6(6) . . ?
O12B N1 O11 122.0(8) . . ?
O13 N1 O11 120.2(6) . . ?
O12 N1 O11 120.1(5) . . ?
O12B N1 O13B 119.0(9) . . ?
O11 N1 O13B 111.7(6) . . ?
N1 O11 Co 129.6(3) . . ?
O11 Co O11 180.0 3_656 . ?
O11 Co N7 93.90(12) 3_656 . ?
O11 Co N7 86.10(12) . . ?
O11 Co N7 86.10(12) 3_656 3_656 ?
O11 Co N7 93.90(12) . 3_656 ?
N7 Co N7 180.00(14) . 3_656 ?
O11 Co N11 88.64(12) 3_656 . ?
O11 Co N11 91.36(12) . . ?
N7 Co N11 87.69(13) . . ?
N7 Co N11 92.31(13) 3_656 . ?
O11 Co N11 91.36(12) 3_656 3_656 ?
O11 Co N11 88.64(12) . 3_656 ?
N7 Co N11 92.31(13) . 3_656 ?
N7 Co N11 87.69(13) 3_656 3_656 ?
N11 Co N11 180.00(13) . 3_656 ?
C26 N11 C23 115.8(4) . . ?
C26 N11 Co 120.7(3) . . ?
C23 N11 Co 123.3(3) . . ?
C9 O1 C12 118.1(3) . . ?
C13 O2 C19 118.0(3) . . ?
C32 N7 C25 115.4(4) . . ?
C32 N7 Co 123.0(3) . . ?
C25 N7 Co 121.6(3) . . ?
C13 C8 C10 118.5(4) . . ?
C13 C8 C21 122.0(4) . . ?
C10 C8 C21 119.5(4) . . ?
O1 C9 C16 124.6(4) . . ?
O1 C9 C10 114.2(4) . . ?
C16 C9 C10 121.2(4) . . ?
C18 C10 C8 119.4(4) . . ?
C18 C10 C9 122.2(3) . . ?
C8 C10 C9 118.4(4) . . ?
O1 C12 C14 108.9(3) . . ?
O2 C13 C20 124.3(4) . . ?
O2 C13 C8 114.6(4) . . ?
C20 C13 C8 121.0(4) . . ?
C28 C14 C31 116.4(4) . . ?
C28 C14 C12 123.6(4) . . ?
C31 C14 C12 120.0(4) . . ?
C30 C15 C22 117.0(4) . . ?
C30 C15 C19 121.3(4) . 2_544 ?
C22 C15 C19 121.7(4) . 2_544 ?
C9 C16 C24 119.3(4) . . ?
C18 C17 C20 121.6(4) . . ?
C17 C18 C10 120.0(4) . . ?
O2 C19 C15 107.1(4) . 2_554 ?
C13 C20 C17 119.3(4) . . ?
C24 C21 C8 119.7(4) . . ?
C23 C22 C15 119.8(4) . . ?
N11 C23 C22 123.8(4) . . ?
C21 C24 C16 121.9(4) . . ?
N7 C25 C31 123.5(4) . . ?
N11 C26 C30 123.5(4) . . ?
C14 C28 C32 119.9(4) . . ?
C15 C30 C26 120.0(4) . . ?
C25 C31 C14 120.4(4) . . ?
N7 C32 C28 124.4(5) . . ?
Cl1 C1S Cl2 118.3(6) . . ?

loop_
_geom_bond_atom_site_label_1
_geom_bond_atom_site_label_2
_geom_bond_distance
_geom_bond_site_symmetry_2
_geom_bond_publ_flag
N1 O12B 1.192(10) . ?
N1 O13 1.193(7) . ?
N1 O12 1.237(6) . ?
N1 O11 1.254(5) . ?
N1 O13B 1.265(10) . ?
O11 Co 2.082(3) . ?
Co O11 2.082(3) 3_656 ?
Co N7 2.201(3) . ?
Co N7 2.201(3) 3_656 ?
Co N11 2.225(3) . ?
Co N11 2.225(3) 3_656 ?
N11 C26 1.334(6) . ?
N11 C23 1.335(6) . ?
O1 C9 1.363(5) . ?
O1 C12 1.414(5) . ?
O2 C13 1.368(5) . ?
O2 C19 1.412(5) . ?
N7 C32 1.322(6) . ?
N7 C25 1.344(6) . ?
C8 C13 1.416(6) . ?
C8 C10 1.418(5) . ?
C8 C21 1.422(6) . ?
C9 C16 1.372(6) . ?
C9 C10 1.418(6) . ?
C10 C18 1.416(6) . ?
C12 C14 1.501(6) . ?
C13 C20 1.370(6) . ?
C14 C28 1.367(7) . ?
C14 C31 1.376(6) . ?
C15 C30 1.368(7) . ?
C15 C22 1.375(6) . ?
C15 C19 1.508(6) 2_544 ?
C16 C24 1.405(6) . ?
C17 C18 1.353(6) . ?
C17 C20 1.407(6) . ?
C19 C15 1.508(6) 2_554 ?
C21 C24 1.357(6) . ?
C22 C23 1.368(6) . ?
C25 C31 1.369(6) . ?
C26 C30 1.375(7) . ?
C28 C32 1.380(6) . ?
C1S Cl1 1.633(10) . ?
C1S Cl2 1.694(10) . ?
